data_4110710
loop_
_publ_author_name
'Ming He'
'Justin R. Struble'
'Jeffrey W. Bode'

_publ_section_title
;
 Highly Enantioselective Azadiene Diels-Alder Reactions Catalyzed by
 Chiral N-Heterocyclic Carbenes
;
_journal_name_full 'Journal of the American Chemical Society'
_journal_page_first 8418
_journal_page_last 8420
_journal_paper_doi 10.1021/ja062707c
_journal_volume 128
_journal_year 2006
_chemical_absolute_configuration ad
_chemical_formula_sum 'C22 H22 Br N O6 S'
_chemical_formula_weight 508.38
_chemical_name_systematic
; 
 ? 
;
_space_group_IT_number 18
_symmetry_cell_setting orthorhombic
_symmetry_space_group_name_Hall 'P 2 2ab'
_symmetry_space_group_name_H-M 'P 21 21 2'
_atom_sites_solution_hydrogens geom
_atom_sites_solution_primary direct
_atom_sites_solution_secondary difmap
_audit_creation_method SHELXL-97
_cell_angle_alpha 90.00
_cell_angle_beta 90.00
_cell_angle_gamma 90.00
_cell_formula_units_Z 4
_cell_length_a 23.220(5)
_cell_length_b 8.3011(17)
_cell_length_c 11.212(2)
_cell_measurement_temperature 293(2)
_cell_volume 2161.1(7)
_computing_structure_refinement 'SHELXL-97 (Sheldrick, 1997)'
_computing_structure_solution 'SHELXS-97 (Sheldrick, 1990)'
_diffrn_ambient_temperature 293(2)
_diffrn_measured_fraction_theta_full 0.958
_diffrn_measured_fraction_theta_max 0.958
_diffrn_measurement_device_type 'CCD area detector'
_diffrn_measurement_method 'omega scan'
_diffrn_radiation_monochromator graphite
_diffrn_radiation_source 'fine-focus sealed tube'
_diffrn_radiation_type MoK\a
_diffrn_radiation_wavelength 0.71073
_diffrn_reflns_av_R_equivalents 0.1062
_diffrn_reflns_av_sigmaI/netI 0.1658
_diffrn_reflns_limit_h_max 24
_diffrn_reflns_limit_h_min -29
_diffrn_reflns_limit_k_max 10
_diffrn_reflns_limit_k_min -10
_diffrn_reflns_limit_l_max 8
_diffrn_reflns_limit_l_min -13
_diffrn_reflns_number 11385
_diffrn_reflns_theta_full 26.67
_diffrn_reflns_theta_max 26.67
_diffrn_reflns_theta_min 1.75
_exptl_absorpt_coefficient_mu 2.038
_exptl_absorpt_correction_type multi-scan
_exptl_absorpt_process_details SADABS
_exptl_crystal_colour colorless
_exptl_crystal_density_diffrn 1.562
_exptl_crystal_density_meas ?
_exptl_crystal_description plate
_exptl_crystal_F_000 1040
_exptl_crystal_size_max 0.3
_exptl_crystal_size_mid 0.2
_exptl_crystal_size_min 0.09
_refine_diff_density_max 0.326
_refine_diff_density_min -0.437
_refine_diff_density_rms 0.070
_refine_ls_abs_structure_details 'Flack H D (1983), Acta Cryst. A39, 876-881'
_refine_ls_abs_structure_Flack -0.031(19)
_refine_ls_extinction_method none
_refine_ls_goodness_of_fit_ref 1.087
_refine_ls_hydrogen_treatment mixed
_refine_ls_matrix_type full
_refine_ls_number_parameters 290
_refine_ls_number_reflns 4248
_refine_ls_number_restraints 2
_refine_ls_restrained_S_all 1.093
_refine_ls_R_factor_all 0.2414
_refine_ls_R_factor_gt 0.0816
_refine_ls_shift/su_max 0.000
_refine_ls_shift/su_mean 0.000
_refine_ls_structure_factor_coef Fsqd
_refine_ls_weighting_details 'calc w=1/[\s^2^(Fo^2^)+(0.0500P)^2^+0.0000P] where P=(Fo^2^+2Fc^2^)/3'
_refine_ls_weighting_scheme calc
_refine_ls_wR_factor_gt 0.1429
_refine_ls_wR_factor_ref 0.1781
_reflns_number_gt 1517
_reflns_number_total 4248
_reflns_threshold_expression >2sigma(I)
_cod_data_source_file ja062707csi20060418_061752.cif
_cod_data_source_block hm_br
_cod_depositor_comments
;
The following automatic conversions were performed:

'_exptl_crystal_density_meas' value 'n/a' was changed to '?' - the
value is perceived as not measured.

Automatic conversion script
Id: cif_fix_values 3008 2015-01-20 13:52:24Z robertas 
;
_cod_database_code 4110710

loop_
_symmetry_equiv_pos_as_xyz
'x, y, z'
'-x, -y, z'
'-x+1/2, y+1/2, -z'
'x+1/2, -y+1/2, -z'

loop_
_atom_site_label
_atom_site_type_symbol
_atom_site_fract_x
_atom_site_fract_y
_atom_site_fract_z
_atom_site_U_iso_or_equiv
_atom_site_adp_type
_atom_site_occupancy
_atom_site_symmetry_multiplicity
_atom_site_calc_flag
_atom_site_refinement_flags
Br Br 0.17198(5) 0.43650(15) 0.02715(12) 0.1267(6) Uani 1 1 d .
C1 C 0.4454(5) 0.255(2) 0.1970(13) 0.126(5) Uani 1 1 d .
H1 H 0.488(3) 0.243(8) 0.223(5) 0.05(2) Uiso 1 1 d .
C2 C 0.4157(4) 0.4038(17) 0.2388(10) 0.091(3) Uani 1 1 d .
H2 H 0.426(3) 0.526(10) 0.210(6) 0.08(3) Uiso 1 1 d .
C3 C 0.3541(4) 0.4173(13) 0.1907(10) 0.078(3) Uani 1 1 d .
C4 C 0.3429(5) 0.5118(13) 0.0957(10) 0.106(4) Uani 1 1 d .
H4 H 0.3719 0.5746 0.0625 0.127 Uiso 1 1 calc R
C5 C 0.2869(5) 0.5150(11) 0.0471(9) 0.094(3) Uani 1 1 d .
H5 H 0.2794 0.5784 -0.0195 0.113 Uiso 1 1 calc R
C6 C 0.2448(4) 0.4287(13) 0.0952(10) 0.084(3) Uani 1 1 d .
C7 C 0.2561(5) 0.3350(11) 0.1956(11) 0.083(3) Uani 1 1 d .
H7 H 0.2267 0.2755 0.2306 0.100 Uiso 1 1 calc R
C8 C 0.3104(5) 0.3301(12) 0.2427(8) 0.075(3) Uani 1 1 d .
H8 H 0.3177 0.2678 0.3099 0.090 Uiso 1 1 calc R
C9 C 0.4271(5) 0.100(2) 0.2593(15) 0.110(4) Uani 1 1 d .
C10 C 0.4210(4) 0.2737(15) 0.4347(9) 0.096(4) Uani 1 1 d .
H10 H 0.4246 0.2806 0.5172 0.115 Uiso 1 1 calc R
C11 C 0.4169(4) 0.4043(14) 0.3728(10) 0.086(3) Uani 1 1 d .
H11 H 0.4145 0.5024 0.4126 0.103 Uiso 1 1 calc R
C12 C 0.3320(5) -0.0661(13) 0.4167(11) 0.100(4) Uani 1 1 d .
C13 C 0.3147(7) -0.1675(13) 0.3249(11) 0.110(4) Uani 1 1 d .
H13 H 0.3420 -0.2288 0.2844 0.132 Uiso 1 1 calc R
C14 C 0.2586(7) -0.1777(16) 0.2940(12) 0.114(4) Uani 1 1 d .
H14 H 0.2480 -0.2449 0.2314 0.137 Uiso 1 1 calc R
C15 C 0.2186(6) -0.0955(17) 0.3499(13) 0.098(4) Uani 1 1 d .
C16 C 0.2345(8) 0.0082(12) 0.4416(11) 0.109(5) Uani 1 1 d .
H16 H 0.2071 0.0713 0.4801 0.131 Uiso 1 1 calc R
C17 C 0.2896(8) 0.0153(14) 0.4731(10) 0.114(4) Uani 1 1 d .
H17 H 0.2995 0.0800 0.5376 0.136 Uiso 1 1 calc R
C18 C 0.1450(5) -0.205(2) 0.2262(11) 0.162(6) Uani 1 1 d .
H18A H 0.1641 -0.1755 0.1536 0.243 Uiso 1 1 calc R
H18B H 0.1041 -0.1969 0.2154 0.243 Uiso 1 1 calc R
H18C H 0.1548 -0.3144 0.2463 0.243 Uiso 1 1 calc R
C19 C 0.4454(5) 0.225(2) 0.0615(12) 0.171(7) Uani 1 1 d .
H19A H 0.4348 0.1141 0.0475 0.205 Uiso 1 1 calc R
H19B H 0.4157 0.2923 0.0264 0.205 Uiso 1 1 calc R
C20 C 0.4964(5) 0.2554(14) 0.0020(12) 0.092(4) Uani 1 1 d .
C21 C 0.5372(7) 0.202(3) -0.1756(16) 0.328(19) Uani 1 1 d D
H21A H 0.5393 0.0922 -0.2052 0.394 Uiso 1 1 calc R
H21B H 0.5705 0.2210 -0.1254 0.394 Uiso 1 1 calc R
C22 C 0.5378(8) 0.312(2) -0.2739(16) 0.274(13) Uani 1 1 d D
H22A H 0.5534 0.4133 -0.2484 0.411 Uiso 1 1 calc R
H22B H 0.4992 0.3275 -0.3023 0.411 Uiso 1 1 calc R
H22C H 0.5611 0.2687 -0.3369 0.411 Uiso 1 1 calc R
N N 0.4204(3) 0.1221(10) 0.3804(10) 0.089(3) Uani 1 1 d .
O1 O 0.4182(4) -0.0160(11) 0.2083(8) 0.148(4) Uani 1 1 d .
O2 O 0.4336(4) -0.1681(9) 0.4253(9) 0.168(4) Uani 1 1 d .
O3 O 0.4021(4) 0.0230(9) 0.5785(8) 0.156(3) Uani 1 1 d .
O4 O 0.1629(4) -0.0995(11) 0.3209(8) 0.130(3) Uani 1 1 d .
O5 O 0.5379(4) 0.2982(15) 0.0426(9) 0.182(5) Uani 1 1 d .
O6 O 0.4886(4) 0.2209(13) -0.1109(9) 0.143(4) Uani 1 1 d D
S S 0.40113(18) -0.0339(4) 0.4601(4) 0.1341(13) Uani 1 1 d .

loop_
_atom_site_aniso_label
_atom_site_aniso_U_11
_atom_site_aniso_U_22
_atom_site_aniso_U_33
_atom_site_aniso_U_23
_atom_site_aniso_U_13
_atom_site_aniso_U_12
Br 0.1044(8) 0.1162(9) 0.1597(12) -0.0120(9) -0.0493(8) 0.0219(8)
C1 0.068(9) 0.212(18) 0.099(12) -0.067(12) -0.023(8) 0.010(11)
C2 0.057(7) 0.124(11) 0.091(10) 0.003(8) -0.008(6) -0.017(7)
C3 0.079(8) 0.080(7) 0.074(8) -0.017(7) 0.009(6) -0.007(7)
C4 0.107(10) 0.120(10) 0.089(8) 0.038(7) -0.013(7) -0.044(6)
C5 0.105(8) 0.084(7) 0.093(8) 0.027(7) -0.023(7) -0.011(6)
C6 0.098(8) 0.059(6) 0.094(8) 0.003(6) 0.007(7) 0.001(7)
C7 0.064(8) 0.077(7) 0.109(9) -0.004(7) 0.022(7) -0.003(6)
C8 0.068(8) 0.086(7) 0.070(7) 0.011(5) 0.004(6) 0.007(6)
C9 0.087(9) 0.123(13) 0.119(13) -0.042(11) -0.035(8) 0.027(8)
C10 0.118(9) 0.090(8) 0.080(9) -0.014(8) -0.047(7) 0.022(7)
C11 0.080(7) 0.101(9) 0.077(9) -0.010(7) -0.030(6) 0.002(7)
C12 0.138(10) 0.059(6) 0.101(9) 0.005(7) 0.013(9) 0.040(9)
C13 0.175(15) 0.071(7) 0.085(9) -0.036(7) 0.007(9) 0.035(8)
C14 0.117(12) 0.128(11) 0.097(10) 0.008(8) -0.007(10) -0.011(11)
C15 0.078(10) 0.102(10) 0.113(12) 0.038(9) 0.021(9) -0.001(8)
C16 0.174(15) 0.082(8) 0.071(9) -0.031(7) 0.031(8) -0.026(8)
C17 0.157(11) 0.114(10) 0.070(8) 0.013(8) -0.038(9) -0.021(10)
C18 0.157(13) 0.253(18) 0.076(9) 0.012(11) -0.003(8) -0.057(11)
C19 0.091(10) 0.312(19) 0.110(12) -0.096(12) 0.034(8) -0.044(11)
C20 0.069(8) 0.101(8) 0.105(11) -0.018(8) 0.000(9) -0.018(5)
C21 0.136(16) 0.59(5) 0.26(3) 0.14(3) 0.030(16) 0.14(2)
C22 0.41(3) 0.132(14) 0.28(2) 0.003(15) 0.21(2) -0.042(16)
N 0.107(7) 0.073(7) 0.088(7) -0.025(6) -0.043(5) 0.020(5)
O1 0.154(8) 0.135(7) 0.154(8) -0.100(6) -0.036(6) 0.042(6)
O2 0.203(9) 0.091(5) 0.208(11) -0.013(6) -0.089(8) 0.044(6)
O3 0.232(9) 0.112(6) 0.123(7) 0.021(5) -0.081(7) 0.001(6)
O4 0.114(7) 0.175(8) 0.103(6) -0.007(6) 0.029(5) -0.024(7)
O5 0.103(7) 0.314(13) 0.129(8) 0.043(9) 0.002(6) -0.081(8)
O6 0.103(7) 0.214(10) 0.112(7) -0.039(8) 0.031(6) 0.031(7)
S 0.179(4) 0.090(2) 0.134(3) -0.006(3) -0.069(3) 0.023(2)

loop_
_atom_type_symbol
_atom_type_description
_atom_type_scat_dispersion_real
_atom_type_scat_dispersion_imag
_atom_type_scat_source
C C 0.0033 0.0016 'International Tables Vol C Tables 4.2.6.8 and 6.1.1.4'
H H 0.0000 0.0000 'International Tables Vol C Tables 4.2.6.8 and 6.1.1.4'
N N 0.0061 0.0033 'International Tables Vol C Tables 4.2.6.8 and 6.1.1.4'
O O 0.0106 0.0060 'International Tables Vol C Tables 4.2.6.8 and 6.1.1.4'
Br Br -0.2901 2.4595 'International Tables Vol C Tables 4.2.6.8 and 6.1.1.4'
S S 0.1246 0.1234 'International Tables Vol C Tables 4.2.6.8 and 6.1.1.4'

loop_
_geom_angle_atom_site_label_1
_geom_angle_atom_site_label_2
_geom_angle_atom_site_label_3
_geom_angle
C2 C1 C9 115.1(12)
C2 C1 C19 116.2(15)
C9 C1 C19 108.7(14)
C2 C1 H1 116(4)
C9 C1 H1 93(4)
C19 C1 H1 105(3)
C1 C2 C11 107.9(11)
C1 C2 C3 112.5(10)
C11 C2 C3 111.7(9)
C1 C2 H2 126(4)
C11 C2 H2 107(4)
C3 C2 H2 92(4)
C4 C3 C8 119.9(9)
C4 C3 C2 120.1(10)
C8 C3 C2 120.1(11)
C3 C4 C5 119.7(9)
C3 C4 H4 120.2
C5 C4 H4 120.2
C6 C5 C4 120.8(10)
C6 C5 H5 119.6
C4 C5 H5 119.6
C5 C6 C7 119.4(10)
C5 C6 Br 119.0(9)
C7 C6 Br 121.6(9)
C8 C7 C6 120.2(10)
C8 C7 H7 119.9
C6 C7 H7 119.9
C7 C8 C3 120.1(10)
C7 C8 H8 120.0
C3 C8 H8 120.0
O1 C9 N 125.8(16)
O1 C9 C1 122.2(16)
N C9 C1 111.9(13)
C11 C10 N 121.4(10)
C11 C10 H10 119.3
N C10 H10 119.3
C10 C11 C2 122.5(11)
C10 C11 H11 118.8
C2 C11 H11 118.8
C17 C12 C13 116.1(12)
C17 C12 S 118.5(12)
C13 C12 S 125.5(12)
C14 C13 C12 120.4(12)
C14 C13 H13 119.8
C12 C13 H13 119.8
C15 C14 C13 121.9(14)
C15 C14 H14 119.0
C13 C14 H14 119.0
C14 C15 O4 123.9(16)
C14 C15 C16 119.1(13)
O4 C15 C16 116.9(16)
C17 C16 C15 118.7(12)
C17 C16 H16 120.6
C15 C16 H16 120.6
C16 C17 C12 123.7(13)
C16 C17 H17 118.1
C12 C17 H17 118.1
O4 C18 H18A 109.5
O4 C18 H18B 109.5
H18A C18 H18B 109.5
O4 C18 H18C 109.5
H18A C18 H18C 109.5
H18B C18 H18C 109.5
C20 C19 C1 116.7(11)
C20 C19 H19A 108.1
C1 C19 H19A 108.1
C20 C19 H19B 108.1
C1 C19 H19B 108.1
H19A C19 H19B 107.3
O5 C20 O6 125.3(13)
O5 C20 C19 126.5(13)
O6 C20 C19 108.1(12)
O6 C21 C22 110.2(14)
O6 C21 H21A 109.6
C22 C21 H21A 109.6
O6 C21 H21B 109.6
C22 C21 H21B 109.6
H21A C21 H21B 108.1
C21 C22 H22A 109.5
C21 C22 H22B 109.5
H22A C22 H22B 109.5
C21 C22 H22C 109.5
H22A C22 H22C 109.5
H22B C22 H22C 109.5
C9 N C10 123.1(11)
C9 N S 117.7(9)
C10 N S 118.5(9)
C15 O4 C18 118.3(11)
C20 O6 C21 115.4(14)
O3 S O2 121.4(5)
O3 S N 104.2(5)
O2 S N 109.3(6)
O3 S C12 109.7(7)
O2 S C12 107.7(6)
N S C12 103.1(4)

loop_
_geom_bond_atom_site_label_1
_geom_bond_atom_site_label_2
_geom_bond_distance
Br C6 1.856(10)
C1 C2 1.493(17)
C1 C9 1.521(18)
C1 C19 1.538(16)
C1 H1 1.03(6)
C2 C11 1.503(13)
C2 C3 1.532(12)
C2 H2 1.09(8)
C3 C4 1.348(12)
C3 C8 1.377(12)
C4 C5 1.410(12)
C4 H4 0.9300
C5 C6 1.327(11)
C5 H5 0.9300
C6 C7 1.393(12)
C7 C8 1.366(12)
C7 H7 0.9300
C8 H8 0.9300
C9 O1 1.141(13)
C9 N 1.378(14)
C10 C11 1.291(11)
C10 N 1.399(11)
C10 H10 0.9300
C11 H11 0.9300
C12 C17 1.352(13)
C12 C13 1.389(13)
C12 S 1.699(12)
C13 C14 1.351(14)
C13 H13 0.9300
C14 C15 1.312(14)
C14 H14 0.9300
C15 O4 1.333(12)
C15 C16 1.391(14)
C16 C17 1.327(13)
C16 H16 0.9300
C17 H17 0.9300
C18 O4 1.441(14)
C18 H18A 0.9600
C18 H18B 0.9600
C18 H18C 0.9600
C19 C20 1.380(14)
C19 H19A 0.9700
C19 H19B 0.9700
C20 O5 1.125(10)
C20 O6 1.310(12)
C21 O6 1.351(9)
C21 C22 1.431(10)
C21 H21A 0.9700
C21 H21B 0.9700
C22 H22A 0.9600
C22 H22B 0.9600
C22 H22C 0.9600
N S 1.636(9)
O2 S 1.400(8)
O3 S 1.410(8)

loop_
_geom_torsion_atom_site_label_1
_geom_torsion_atom_site_label_2
_geom_torsion_atom_site_label_3
_geom_torsion_atom_site_label_4
_geom_torsion
C9 C1 C2 C11 47.5(13)
C19 C1 C2 C11 176.2(11)
C9 C1 C2 C3 -76.1(14)
C19 C1 C2 C3 52.6(16)
C1 C2 C3 C4 -99.5(13)
C11 C2 C3 C4 139.0(11)
C1 C2 C3 C8 79.0(14)
C11 C2 C3 C8 -42.5(15)
C8 C3 C4 C5 -2.8(15)
C2 C3 C4 C5 175.7(10)
C3 C4 C5 C6 1.4(15)
C4 C5 C6 C7 0.5(14)
C4 C5 C6 Br -179.7(7)
C5 C6 C7 C8 -1.1(14)
Br C6 C7 C8 179.1(7)
C6 C7 C8 C3 -0.3(14)
C4 C3 C8 C7 2.3(14)
C2 C3 C8 C7 -176.3(9)
C2 C1 C9 O1 135.7(12)
C19 C1 C9 O1 3.4(17)
C2 C1 C9 N -41.6(14)
C19 C1 C9 N -173.9(9)
N C10 C11 C2 -4.8(16)
C1 C2 C11 C10 -25.1(14)
C3 C2 C11 C10 99.0(14)
C17 C12 C13 C14 1.8(16)
S C12 C13 C14 -176.6(9)
C12 C13 C14 C15 -1.1(19)
C13 C14 C15 O4 178.6(11)
C13 C14 C15 C16 1.6(18)
C14 C15 C16 C17 -2.9(16)
O4 C15 C16 C17 179.9(10)
C15 C16 C17 C12 3.8(17)
C13 C12 C17 C16 -3.2(16)
S C12 C17 C16 175.3(9)
C2 C1 C19 C20 104.5(15)
C9 C1 C19 C20 -123.7(14)
C1 C19 C20 O5 0(3)
C1 C19 C20 O6 178.7(14)
O1 C9 N C10 -167.2(11)
C1 C9 N C10 10.0(14)
O1 C9 N S 3.2(16)
C1 C9 N S -179.6(8)
C11 C10 N C9 13.5(15)
C11 C10 N S -156.8(9)
C14 C15 O4 C18 2.8(16)
C16 C15 O4 C18 179.9(10)
O5 C20 O6 C21 15(2)
C19 C20 O6 C21 -163.0(16)
C22 C21 O6 C20 -122.4(19)
C9 N S O3 175.9(8)
C10 N S O3 -13.2(8)
C9 N S O2 44.8(9)
C10 N S O2 -144.4(7)
C9 N S C12 -69.5(9)
C10 N S C12 101.3(8)
C17 C12 S O3 23.8(10)
C13 C12 S O3 -157.9(8)
C17 C12 S O2 157.8(8)
C13 C12 S O2 -23.9(11)
C17 C12 S N -86.7(9)
C13 C12 S N 91.6(10)
